data_4126115
loop_
_publ_author_name
'Kim, Dong Jun'
'Hermann, Keith R.'
'Prokofjevs, Aleksandrs'
'Otley, Michael T.'
'Pezzato, Cristian'
'Owczarek, Magdalena'
'Stoddart, J. Fraser'

_publ_section_title
;
 Redox-Active Macrocycles for Organic Rechargeable Batteries.
;
_journal_issue 19
_journal_name_full 'Journal of the American Chemical Society'
_journal_page_first 6635
_journal_page_last 6643
_journal_paper_doi 10.1021/jacs.7b01209
_journal_volume 139
_journal_year 2017
_chemical_formula_moiety 'C22 H24 N2 O4'
_chemical_formula_sum 'C22 H24 N2 O4'
_chemical_formula_weight 380.43
_space_group_crystal_system monoclinic
_space_group_IT_number 14
_space_group_name_Hall '-P 2yn'
_space_group_name_H-M_alt 'P 1 21/n 1'
_symmetry_space_group_name_Hall '-P 2yn'
_symmetry_space_group_name_H-M 'P 1 21/n 1'
_atom_sites_solution_hydrogens geom
_atom_sites_solution_primary dual
_audit_creation_date 2016-09-16
_audit_creation_method
;
Olex2 1.2
(compiled 2016.09.09 svn.r3337 for OlexSys, GUI svn.r5227)
;
_audit_update_record
;
2016-09-21 # Formatted by publCIF
;
_cell_angle_alpha 90
_cell_angle_beta 112.440(8)
_cell_angle_gamma 90
_cell_formula_units_Z 8
_cell_length_a 27.492(3)
_cell_length_b 5.2268(7)
_cell_length_c 27.504(5)
_cell_measurement_reflns_used 2070
_cell_measurement_temperature 100(2)
_cell_measurement_theta_max 56.734
_cell_measurement_theta_min 3.477
_cell_volume 3652.9(9)
_computing_cell_refinement 'SAINT V8.34A (Bruker, 2013)'
_computing_data_collection 'APEX2 V2014.11-0 (Bruker, 2014)'
_computing_data_reduction 'Bruker SAINT'
_computing_molecular_graphics 'Olex2 (Dolomanov et al., 2009)'
_computing_publication_material 'Olex2 (Dolomanov et al., 2009)'
_computing_structure_refinement 'ShelXL (Sheldrick, 2015)'
_computing_structure_solution 'ShelXT (Sheldrick, 2015)'
_diffrn_ambient_temperature 99.99
_diffrn_detector_area_resol_mean 8
_diffrn_measured_fraction_theta_full 0.796
_diffrn_measured_fraction_theta_max 0.993
_diffrn_measurement_device_type 'Bruker Kappa APEX CCD area detector'
_diffrn_measurement_method '\w and \f scans'
_diffrn_radiation_monochromator 'MX optics'
_diffrn_radiation_type CuK\a
_diffrn_radiation_wavelength 1.54178
_diffrn_reflns_av_R_equivalents 0.1217
_diffrn_reflns_av_unetI/netI 0.1258
_diffrn_reflns_Laue_measured_fraction_full 0.796
_diffrn_reflns_Laue_measured_fraction_max 0.993
_diffrn_reflns_limit_h_max 30
_diffrn_reflns_limit_h_min -29
_diffrn_reflns_limit_k_max 3
_diffrn_reflns_limit_k_min -5
_diffrn_reflns_limit_l_max 30
_diffrn_reflns_limit_l_min -30
_diffrn_reflns_number 14240
_diffrn_reflns_point_group_measured_fraction_full 0.796
_diffrn_reflns_point_group_measured_fraction_max 0.993
_diffrn_reflns_theta_full 67.679
_diffrn_reflns_theta_max 59.282
_diffrn_reflns_theta_min 1.738
_diffrn_source microsource
_exptl_absorpt_coefficient_mu 0.779
_exptl_absorpt_correction_T_max 0.7516
_exptl_absorpt_correction_T_min 0.6055
_exptl_absorpt_correction_type multi-scan
_exptl_absorpt_process_details
;
SADABS-2014/5 (Bruker,2014/5) was used for absorption correction.
wR2(int) was 0.1031 before and 0.0671 after correction.
The Ratio of minimum to maximum transmission is 0.8056.
The \l/2 correction factor is Not present.
;
_exptl_crystal_colour colourless
_exptl_crystal_colour_primary colourless
_exptl_crystal_density_diffrn 1.384
_exptl_crystal_description needle
_exptl_crystal_F_000 1616
_exptl_crystal_size_max 0.542
_exptl_crystal_size_mid 0.026
_exptl_crystal_size_min 0.01
_refine_diff_density_max 1.218
_refine_diff_density_min -0.495
_refine_diff_density_rms 0.175
_refine_ls_extinction_method none
_refine_ls_goodness_of_fit_ref 1.277
_refine_ls_hydrogen_treatment constr
_refine_ls_matrix_type full
_refine_ls_number_parameters 506
_refine_ls_number_reflns 5220
_refine_ls_number_restraints 864
_refine_ls_restrained_S_all 1.191
_refine_ls_R_factor_all 0.1826
_refine_ls_R_factor_gt 0.1487
_refine_ls_shift/su_max 0.000
_refine_ls_shift/su_mean 0.000
_refine_ls_structure_factor_coef Fsqd
_refine_ls_weighting_details 'w=1/[\s^2^(Fo^2^)+(0.2000P)^2^] where P=(Fo^2^+2Fc^2^)/3'
_refine_ls_weighting_scheme calc
_refine_ls_wR_factor_gt 0.3346
_refine_ls_wR_factor_ref 0.3623
_reflns_Friedel_coverage 0.000
_reflns_number_gt 3695
_reflns_number_total 5220
_reflns_threshold_expression 'I > 2\s(I)'
_cod_data_source_file ja7b01209_si_002.cif
_cod_data_source_block cx0842
_cod_database_code 4126115
_shelxl_version_number 2013-4
_shelx_space_group_comment
;
The symmetry employed for this shelxl refinement is uniquely defined
by the following loop, which should always be used as a source of
symmetry information in preference to the above space-group names.
They are only intended as comments.
;
_shelx_estimated_absorpt_t_max 0.992
_shelx_estimated_absorpt_t_min 0.678
_olex2_refinement_description
;
1. Twinned data refinement
 Scales: 0.597(4) 0.403(4)
2. Fixed Uiso
 At 1.2 times of:
  All C(H) groups, All C(H,H) groups
3. Uiso/Uaniso restraints and constraints
All non-hydrogen atoms have similar U: within 2A with sigma of 0.01 and sigma
for terminal atoms of 0.02
4. Rigid body (RIGU) restrains
 All non-hydrogen atoms
 with sigma for 1-2 distances of 0.001 and sigma for 1-3 distances of 0.001
5.a Ternary CH refined with riding coordinates:
 C11(H11), C17(H17), C11A(H11A), C17A(H17A)
5.b Secondary CH2 refined with riding coordinates:
 C12(H12A,H12B), C13(H13A,H13B), C14(H14A,H14B), C15(H15A,H15B), C16(H16A,
 H16B), C18(H18A,H18B), C19(H19A,H19B), C20(H20A,H20B), C21(H21A,H21B),
 C22(H22A,H22B), C12A(H12C,H12D), C13A(H13C,H13D), C14A(H14C,H14D), C15A(H15C,
 H15D), C16A(H16C,H16D), C18A(H18C,H18D), C19A(H19C,H19D), C20A(H20C,H20D),
 C21A(H21C,H21D), C22A(H22C,H22D)
5.c Aromatic/amide H refined with riding coordinates:
 C3(H3), C8(H8), C3A(H3A), C8A(H8A)
;
_olex2_date_sample_data_collection 2016-09-12
_olex2_date_sample_submission 2016-09-09
_olex2_diffrn_ambient_temperature_device edit
_olex2_exptl_crystal_mounting_method 'The crystal was mounted on a MITIGEN holder in Paratone oil'
_olex2_submission_original_sample_id cx0842
_olex2_submission_special_instructions 'No special instructions were received'

loop_
_space_group_symop_operation_xyz
'x, y, z'
'-x+1/2, y+1/2, -z+1/2'
'-x, -y, -z'
'x-1/2, -y-1/2, z-1/2'

loop_
_atom_site_label
_atom_site_type_symbol
_atom_site_fract_x
_atom_site_fract_y
_atom_site_fract_z
_atom_site_U_iso_or_equiv
_atom_site_adp_type
_atom_site_occupancy
_atom_site_site_symmetry_order
_atom_site_calc_flag
_atom_site_refinement_flags_posn
_atom_site_refinement_flags_adp
O1 O 0.4148(3) 0.7250(13) 0.3847(3) 0.0215(14) Uani 1 1 d . U
O2 O 0.3578(3) 0.7318(12) 0.1518(3) 0.0204(13) Uani 1 1 d . U
O3 O 0.2530(3) 0.0173(14) 0.1352(3) 0.0307(15) Uani 1 1 d . U
O4 O 0.3094(3) 0.0146(14) 0.3667(3) 0.0311(15) Uani 1 1 d . U
N1 N 0.3659(4) 0.3638(17) 0.3905(4) 0.0269(13) Uani 1 1 d . U
N2 N 0.3006(3) 0.3724(16) 0.1286(3) 0.0249(12) Uani 1 1 d . U
C1 C 0.3835(4) 0.5476(19) 0.3643(4) 0.0248(16) Uani 1 1 d . U
C2 C 0.3586(4) 0.4888(19) 0.3065(4) 0.0235(15) Uani 1 1 d . U
C3 C 0.3633(4) 0.5996(19) 0.2648(4) 0.0235(15) Uani 1 1 d . U
H3 H 0.3850 0.7461 0.2688 0.028 Uiso 1 1 calc R .
C4 C 0.3363(4) 0.4969(19) 0.2163(4) 0.0235(14) Uani 1 1 d . U
C5 C 0.3348(4) 0.5622(18) 0.1628(4) 0.0221(15) Uani 1 1 d . U
C6 C 0.2810(4) 0.2103(18) 0.1550(4) 0.0202(14) Uani 1 1 d . U
C7 C 0.3040(4) 0.2682(17) 0.2120(4) 0.0174(13) Uani 1 1 d . U
C8 C 0.2983(4) 0.1566(19) 0.2539(4) 0.0224(15) Uani 1 1 d . U
H8 H 0.2763 0.0119 0.2502 0.027 Uiso 1 1 calc R .
C9 C 0.3262(4) 0.2645(17) 0.3020(4) 0.0178(13) Uani 1 1 d . U
C10 C 0.3299(4) 0.1969(19) 0.3548(4) 0.0227(15) Uani 1 1 d . U
C11 C 0.3812(4) 0.330(2) 0.4478(4) 0.0259(13) Uani 1 1 d . U
H11 H 0.3597 0.1883 0.4537 0.031 Uiso 1 1 calc R .
C12 C 0.3675(5) 0.590(2) 0.4715(4) 0.0296(17) Uani 1 1 d . U
H12A H 0.3890 0.7339 0.4672 0.036 Uiso 1 1 calc R .
H12B H 0.3299 0.6342 0.4532 0.036 Uiso 1 1 calc R .
C13 C 0.3803(5) 0.540(2) 0.5300(4) 0.0310(17) Uani 1 1 d . U
H13A H 0.3728 0.6956 0.5464 0.037 Uiso 1 1 calc R .
H13B H 0.3573 0.4008 0.5335 0.037 Uiso 1 1 calc R .
C14 C 0.4368(4) 0.465(2) 0.5583(4) 0.0298(17) Uani 1 1 d . U
H14A H 0.4432 0.4290 0.5956 0.036 Uiso 1 1 calc R .
H14B H 0.4595 0.6102 0.5574 0.036 Uiso 1 1 calc R .
C15 C 0.4518(4) 0.230(2) 0.5342(4) 0.0254(16) Uani 1 1 d . U
H15A H 0.4330 0.0789 0.5400 0.031 Uiso 1 1 calc R .
H15B H 0.4900 0.1992 0.5520 0.031 Uiso 1 1 calc R .
C16 C 0.4379(4) 0.2651(19) 0.4751(4) 0.0224(15) Uani 1 1 d . U
H16A H 0.4597 0.4034 0.4693 0.027 Uiso 1 1 calc R .
H16B H 0.4457 0.1052 0.4601 0.027 Uiso 1 1 calc R .
C17 C 0.2880(4) 0.3529(19) 0.0723(4) 0.0251(13) Uani 1 1 d . U
H17 H 0.2619 0.2111 0.0588 0.030 Uiso 1 1 calc R .
C18 C 0.3374(4) 0.276(2) 0.0615(4) 0.0251(16) Uani 1 1 d . U
H18A H 0.3655 0.4049 0.0767 0.030 Uiso 1 1 calc R .
H18B H 0.3508 0.1085 0.0780 0.030 Uiso 1 1 calc R .
C19 C 0.3225(5) 0.2585(19) 0.0021(4) 0.0253(17) Uani 1 1 d . U
H19A H 0.3547 0.2235 -0.0049 0.030 Uiso 1 1 calc R .
H19B H 0.2982 0.1123 -0.0118 0.030 Uiso 1 1 calc R .
C20 C 0.2964(5) 0.500(2) -0.0276(5) 0.0284(17) Uani 1 1 d . U
H20A H 0.2859 0.4727 -0.0659 0.034 Uiso 1 1 calc R .
H20B H 0.3217 0.6440 -0.0170 0.034 Uiso 1 1 calc R .
C21 C 0.2474(5) 0.569(2) -0.0158(4) 0.0275(17) Uani 1 1 d . U
H21A H 0.2318 0.7297 -0.0341 0.033 Uiso 1 1 calc R .
H21B H 0.2208 0.4318 -0.0294 0.033 Uiso 1 1 calc R .
C22 C 0.2611(5) 0.6014(19) 0.0432(4) 0.0270(16) Uani 1 1 d . U
H22A H 0.2287 0.6350 0.0498 0.032 Uiso 1 1 calc R .
H22B H 0.2851 0.7489 0.0566 0.032 Uiso 1 1 calc R .
O1A O 0.6576(4) 0.6153(17) 0.3696(4) 0.0456(19) Uani 1 1 d . U
O2A O 0.8884(3) 0.5583(15) 0.4158(3) 0.0367(17) Uani 1 1 d . U
O3A O 0.8621(4) -0.1286(17) 0.3051(4) 0.0452(19) Uani 1 1 d . U
O4A O 0.6291(4) -0.0911(17) 0.2631(4) 0.0459(18) Uani 1 1 d . U
N1A N 0.6284(4) 0.2688(19) 0.3128(4) 0.0393(14) Uani 1 1 d . U
N2A N 0.8904(4) 0.2178(17) 0.3643(4) 0.0314(14) Uani 1 1 d . U
C1A C 0.6646(5) 0.437(2) 0.3454(5) 0.0390(18) Uani 1 1 d . U
C2A C 0.7172(5) 0.357(2) 0.3410(5) 0.0383(17) Uani 1 1 d . U
C3A C 0.7672(5) 0.465(2) 0.3686(5) 0.0364(19) Uani 1 1 d . U
H3A H 0.7729 0.6084 0.3913 0.044 Uiso 1 1 calc R .
C4A C 0.8079(5) 0.336(2) 0.3589(5) 0.0355(18) Uani 1 1 d . U
C5A C 0.8659(5) 0.394(2) 0.3846(5) 0.0319(17) Uani 1 1 d . U
C6A C 0.8531(5) 0.044(2) 0.3292(5) 0.0313(17) Uani 1 1 d . U
C7A C 0.7997(5) 0.128(2) 0.3281(5) 0.0340(17) Uani 1 1 d . U
C8A C 0.7511(5) 0.028(2) 0.3014(5) 0.0374(19) Uani 1 1 d . U
H8A H 0.7451 -0.1122 0.2778 0.045 Uiso 1 1 calc R .
C9A C 0.7102(5) 0.150(3) 0.3121(5) 0.0414(18) Uani 1 1 d . U
C10A C 0.6522(5) 0.087(2) 0.2921(5) 0.0404(18) Uani 1 1 d . U
C11A C 0.5715(5) 0.288(3) 0.3076(6) 0.0430(16) Uani 1 1 d . U
H11A H 0.5705 0.4303 0.3315 0.052 Uiso 1 1 calc R .
C12A C 0.5384(5) 0.367(2) 0.2556(5) 0.0396(19) Uani 1 1 d . U
H12C H 0.5428 0.2473 0.2297 0.048 Uiso 1 1 calc R .
H12D H 0.5494 0.5393 0.2488 0.048 Uiso 1 1 calc R .
C13A C 0.4808(5) 0.375(2) 0.2484(6) 0.042(2) Uani 1 1 d . U
H13C H 0.4750 0.5236 0.2678 0.051 Uiso 1 1 calc R .
H13D H 0.4590 0.3994 0.2106 0.051 Uiso 1 1 calc R .
C14A C 0.4628(5) 0.137(3) 0.2673(6) 0.047(2) Uani 1 1 d . U
H14C H 0.4266 0.1633 0.2658 0.057 Uiso 1 1 calc R .
H14D H 0.4618 -0.0068 0.2434 0.057 Uiso 1 1 calc R .
C15A C 0.4971(5) 0.067(3) 0.3211(6) 0.044(2) Uani 1 1 d . U
H15C H 0.4852 -0.0995 0.3300 0.053 Uiso 1 1 calc R .
H15D H 0.4932 0.1965 0.3456 0.053 Uiso 1 1 calc R .
C16A C 0.5567(5) 0.045(3) 0.3301(6) 0.043(2) Uani 1 1 d . U
H16C H 0.5784 0.0297 0.3682 0.052 Uiso 1 1 calc R .
H16D H 0.5627 -0.1085 0.3120 0.052 Uiso 1 1 calc R .
C17A C 0.9471(5) 0.193(2) 0.3765(5) 0.0344(15) Uani 1 1 d . U
H17A H 0.9513 0.0515 0.3539 0.041 Uiso 1 1 calc R .
C18A C 0.9774(5) 0.113(2) 0.4335(5) 0.0377(18) Uani 1 1 d . U
H18C H 0.9629 -0.0498 0.4407 0.045 Uiso 1 1 calc R .
H18D H 0.9735 0.2450 0.4575 0.045 Uiso 1 1 calc R .
C19A C 1.0360(5) 0.078(2) 0.4436(5) 0.0394(19) Uani 1 1 d . U
H19C H 1.0555 0.0320 0.4810 0.047 Uiso 1 1 calc R .
H19D H 1.0400 -0.0649 0.4217 0.047 Uiso 1 1 calc R .
C20A C 1.0590(5) 0.315(2) 0.4311(5) 0.040(2) Uani 1 1 d . U
H20C H 1.0964 0.2851 0.4370 0.047 Uiso 1 1 calc R .
H20D H 1.0575 0.4550 0.4548 0.047 Uiso 1 1 calc R .
C21A C 1.0279(5) 0.398(3) 0.3721(5) 0.044(2) Uani 1 1 d . U
H21C H 1.0420 0.5618 0.3651 0.053 Uiso 1 1 calc R .
H21D H 1.0325 0.2665 0.3482 0.053 Uiso 1 1 calc R .
C22A C 0.9691(5) 0.427(2) 0.3619(5) 0.0399(19) Uani 1 1 d . U
H22C H 0.9645 0.5734 0.3825 0.048 Uiso 1 1 calc R .
H22D H 0.9494 0.4643 0.3242 0.048 Uiso 1 1 calc R .

loop_
_atom_site_aniso_label
_atom_site_aniso_U_11
_atom_site_aniso_U_22
_atom_site_aniso_U_33
_atom_site_aniso_U_23
_atom_site_aniso_U_13
_atom_site_aniso_U_12
O1 0.022(3) 0.025(2) 0.022(3) 0.0006(19) 0.014(2) 0.000(2)
O2 0.016(3) 0.025(2) 0.023(3) 0.0045(19) 0.011(2) 0.0037(19)
O3 0.038(3) 0.029(2) 0.030(3) 0.000(2) 0.019(2) -0.008(2)
O4 0.040(3) 0.028(2) 0.032(3) -0.003(2) 0.021(3) -0.008(2)
N1 0.030(3) 0.027(2) 0.0277(16) -0.0014(13) 0.0159(14) -0.0039(19)
N2 0.027(3) 0.026(2) 0.0279(16) 0.0022(14) 0.0172(14) -0.0012(19)
C1 0.025(3) 0.026(2) 0.0279(17) -0.0003(14) 0.0146(15) -0.001(2)
C2 0.023(3) 0.024(2) 0.0275(16) 0.0001(13) 0.0146(14) 0.001(2)
C3 0.023(3) 0.024(3) 0.0287(17) 0.0013(14) 0.0159(15) 0.004(2)
C4 0.024(3) 0.024(2) 0.0279(16) 0.0027(13) 0.0159(14) 0.002(2)
C5 0.021(3) 0.023(2) 0.0282(18) 0.0026(14) 0.0159(16) 0.004(2)
C6 0.019(3) 0.021(2) 0.0261(17) 0.0031(14) 0.0151(15) 0.004(2)
C7 0.014(3) 0.018(2) 0.0262(16) 0.0028(13) 0.0147(14) 0.009(2)
C8 0.023(3) 0.023(3) 0.0260(16) 0.0011(14) 0.0155(15) 0.001(2)
C9 0.013(3) 0.019(2) 0.0269(16) 0.0006(13) 0.0139(14) 0.008(2)
C10 0.023(3) 0.023(2) 0.0270(17) -0.0008(14) 0.0151(15) 0.002(2)
C11 0.026(3) 0.029(3) 0.0277(17) -0.0013(15) 0.0158(15) -0.003(2)
C12 0.033(3) 0.030(3) 0.030(2) -0.0026(19) 0.017(2) 0.000(3)
C13 0.037(3) 0.031(4) 0.030(2) -0.002(2) 0.018(2) 0.002(3)
C14 0.037(3) 0.028(3) 0.028(3) -0.004(2) 0.017(2) 0.001(3)
C15 0.030(3) 0.025(3) 0.026(2) -0.004(2) 0.0155(19) -0.002(3)
C16 0.025(3) 0.021(3) 0.026(2) -0.0037(19) 0.0153(17) -0.005(2)
C17 0.030(3) 0.024(3) 0.0281(18) 0.0033(15) 0.0178(16) 0.002(2)
C18 0.030(3) 0.024(4) 0.027(3) 0.005(2) 0.018(2) 0.003(2)
C19 0.034(4) 0.020(3) 0.027(3) 0.004(2) 0.019(2) 0.004(3)
C20 0.039(4) 0.022(3) 0.029(3) 0.006(2) 0.019(2) 0.006(3)
C21 0.037(3) 0.021(3) 0.029(2) 0.003(2) 0.017(2) 0.004(3)
C22 0.034(3) 0.023(3) 0.029(2) 0.0029(19) 0.017(2) 0.004(3)
O1A 0.046(4) 0.046(3) 0.049(4) 0.003(3) 0.023(3) 0.005(2)
O2A 0.041(3) 0.032(3) 0.041(3) -0.004(2) 0.019(2) 0.001(2)
O3A 0.049(4) 0.042(3) 0.048(4) -0.011(3) 0.022(3) 0.005(2)
O4A 0.050(3) 0.045(3) 0.044(4) 0.005(3) 0.020(3) -0.006(2)
N1A 0.0372(19) 0.041(3) 0.043(3) 0.007(2) 0.0197(17) -0.0010(15)
N2A 0.0359(19) 0.031(2) 0.033(3) 0.000(2) 0.0190(16) 0.0018(15)
C1A 0.037(2) 0.041(3) 0.044(4) 0.006(3) 0.0207(19) 0.0003(17)
C2A 0.0370(19) 0.039(3) 0.043(4) 0.004(3) 0.0200(17) 0.0001(16)
C3A 0.037(2) 0.035(3) 0.042(4) 0.002(3) 0.0214(18) 0.0017(17)
C4A 0.0361(19) 0.033(3) 0.041(3) -0.003(3) 0.0199(16) 0.0001(15)
C5A 0.036(2) 0.030(3) 0.036(3) -0.001(3) 0.0199(17) 0.0008(16)
C6A 0.037(2) 0.028(3) 0.032(3) 0.002(3) 0.0180(18) 0.0015(16)
C7A 0.0376(19) 0.031(3) 0.038(3) 0.000(3) 0.0190(16) 0.0010(15)
C8A 0.039(2) 0.036(3) 0.040(4) 0.002(3) 0.0181(18) -0.0015(17)
C9A 0.040(2) 0.042(3) 0.047(4) 0.001(3) 0.0210(18) -0.0007(16)
C10A 0.039(2) 0.042(3) 0.043(4) 0.007(3) 0.0195(19) -0.0011(17)
C11A 0.037(2) 0.044(3) 0.052(3) 0.004(2) 0.0211(19) -0.0017(17)
C12A 0.038(3) 0.035(4) 0.050(3) 0.001(3) 0.020(2) -0.001(2)
C13A 0.037(3) 0.038(4) 0.055(4) 0.000(3) 0.021(2) -0.001(2)
C14A 0.041(3) 0.042(4) 0.060(4) 0.003(3) 0.022(3) -0.004(3)
C15A 0.038(3) 0.042(4) 0.058(4) 0.002(3) 0.024(3) -0.002(2)
C16A 0.039(3) 0.042(4) 0.054(4) 0.004(3) 0.024(2) -0.001(2)
C17A 0.037(2) 0.035(3) 0.037(3) 0.000(2) 0.0199(18) 0.0023(16)
C18A 0.041(3) 0.038(4) 0.038(3) 0.002(3) 0.019(2) 0.003(2)
C19A 0.042(3) 0.039(4) 0.041(4) 0.000(3) 0.019(2) 0.003(2)
C20A 0.038(3) 0.039(4) 0.044(4) 0.002(3) 0.019(2) 0.004(2)
C21A 0.037(3) 0.051(4) 0.046(4) 0.007(3) 0.019(2) 0.000(2)
C22A 0.037(3) 0.041(3) 0.045(4) 0.007(3) 0.019(2) 0.000(2)

loop_
_atom_type_symbol
_atom_type_description
_atom_type_scat_dispersion_real
_atom_type_scat_dispersion_imag
_atom_type_scat_source
C C 0.0181 0.0091 'International Tables Vol C Tables 4.2.6.8 and 6.1.1.4'
H H 0.0000 0.0000 'International Tables Vol C Tables 4.2.6.8 and 6.1.1.4'
N N 0.0311 0.0180 'International Tables Vol C Tables 4.2.6.8 and 6.1.1.4'
O O 0.0492 0.0322 'International Tables Vol C Tables 4.2.6.8 and 6.1.1.4'

loop_
_geom_angle_atom_site_label_1
_geom_angle_atom_site_label_2
_geom_angle_atom_site_label_3
_geom_angle
C1 N1 C10 111.0(9)
C1 N1 C11 128.2(9)
C10 N1 C11 120.7(9)
C5 N2 C17 125.0(8)
C6 N2 C5 112.0(8)
C6 N2 C17 123.0(9)
O1 C1 N1 126.8(9)
O1 C1 C2 125.9(9)
N1 C1 C2 107.3(8)
C3 C2 C1 131.7(10)
C3 C2 C9 122.5(10)
C9 C2 C1 105.8(8)
C2 C3 H3 120.9
C2 C3 C4 118.3(10)
C4 C3 H3 120.9
C3 C4 C5 132.2(9)
C3 C4 C7 119.1(9)
C7 C4 C5 108.6(9)
O2 C5 N2 128.5(9)
O2 C5 C4 127.0(10)
N2 C5 C4 104.5(8)
O3 C6 N2 124.8(9)
O3 C6 C7 124.5(9)
N2 C6 C7 110.0(9)
C4 C7 C6 104.6(8)
C8 C7 C4 123.1(9)
C8 C7 C6 132.2(9)
C7 C8 H8 121.9
C7 C8 C9 116.1(9)
C9 C8 H8 121.9
C2 C9 C10 107.7(9)
C8 C9 C2 120.8(9)
C8 C9 C10 131.4(9)
O4 C10 N1 125.2(10)
O4 C10 C9 126.5(10)
N1 C10 C9 108.0(9)
N1 C11 H11 108.5
N1 C11 C12 108.5(9)
N1 C11 C16 112.4(8)
C12 C11 H11 108.5
C16 C11 H11 108.5
C16 C11 C12 110.5(9)
C11 C12 H12A 110.4
C11 C12 H12B 110.4
H12A C12 H12B 108.6
C13 C12 C11 106.5(9)
C13 C12 H12A 110.4
C13 C12 H12B 110.4
C12 C13 H13A 109.3
C12 C13 H13B 109.3
H13A C13 H13B 108.0
C14 C13 C12 111.5(9)
C14 C13 H13A 109.3
C14 C13 H13B 109.3
C13 C14 H14A 109.1
C13 C14 H14B 109.1
C13 C14 C15 112.4(9)
H14A C14 H14B 107.8
C15 C14 H14A 109.1
C15 C14 H14B 109.1
C14 C15 H15A 109.3
C14 C15 H15B 109.3
C14 C15 C16 111.6(9)
H15A C15 H15B 108.0
C16 C15 H15A 109.3
C16 C15 H15B 109.3
C11 C16 C15 110.5(9)
C11 C16 H16A 109.6
C11 C16 H16B 109.6
C15 C16 H16A 109.6
C15 C16 H16B 109.6
H16A C16 H16B 108.1
N2 C17 H17 107.1
N2 C17 C18 110.7(9)
N2 C17 C22 111.2(8)
C18 C17 H17 107.1
C18 C17 C22 113.5(8)
C22 C17 H17 107.1
C17 C18 H18A 109.9
C17 C18 H18B 109.9
H18A C18 H18B 108.3
C19 C18 C17 108.9(9)
C19 C18 H18A 109.9
C19 C18 H18B 109.9
C18 C19 H19A 108.8
C18 C19 H19B 108.8
H19A C19 H19B 107.7
C20 C19 C18 113.7(9)
C20 C19 H19A 108.8
C20 C19 H19B 108.8
C19 C20 H20A 109.6
C19 C20 H20B 109.6
C19 C20 C21 110.4(9)
H20A C20 H20B 108.1
C21 C20 H20A 109.6
C21 C20 H20B 109.6
C20 C21 H21A 109.3
C20 C21 H21B 109.3
H21A C21 H21B 107.9
C22 C21 C20 111.7(9)
C22 C21 H21A 109.3
C22 C21 H21B 109.3
C17 C22 H22A 109.8
C17 C22 H22B 109.8
C21 C22 C17 109.2(8)
C21 C22 H22A 109.8
C21 C22 H22B 109.8
H22A C22 H22B 108.3
C1A N1A C10A 111.6(10)
C1A N1A C11A 118.8(11)
C10A N1A C11A 129.4(11)
C5A N2A C6A 111.1(10)
C5A N2A C17A 127.4(10)
C6A N2A C17A 121.4(9)
O1A C1A N1A 128.9(12)
O1A C1A C2A 127.2(12)
N1A C1A C2A 103.7(10)
C3A C2A C1A 126.3(11)
C9A C2A C1A 110.3(11)
C9A C2A C3A 123.0(12)
C2A C3A H3A 123.7
C2A C3A C4A 112.7(11)
C4A C3A H3A 123.7
C3A C4A C5A 125.9(11)
C7A C4A C3A 123.3(11)
C7A C4A C5A 110.5(10)
O2A C5A N2A 124.5(11)
O2A C5A C4A 129.9(10)
N2A C5A C4A 105.7(9)
O3A C6A N2A 127.0(11)
O3A C6A C7A 127.5(11)
N2A C6A C7A 105.5(9)
C4A C7A C6A 107.1(10)
C4A C7A C8A 123.0(11)
C8A C7A C6A 129.9(11)
C7A C8A H8A 122.9
C7A C8A C9A 114.1(12)
C9A C8A H8A 122.9
C2A C9A C8A 123.6(12)
C2A C9A C10A 106.7(11)
C8A C9A C10A 129.6(12)
O4A C10A N1A 124.9(12)
O4A C10A C9A 127.6(12)
N1A C10A C9A 107.4(11)
N1A C11A H11A 105.9
N1A C11A C16A 109.3(10)
C12A C11A N1A 110.6(11)
C12A C11A H11A 105.9
C12A C11A C16A 118.5(12)
C16A C11A H11A 105.9
C11A C12A H12C 109.3
C11A C12A H12D 109.3
C11A C12A C13A 111.8(11)
H12C C12A H12D 107.9
C13A C12A H12C 109.3
C13A C12A H12D 109.3
C12A C13A H13C 108.9
C12A C13A H13D 108.9
H13C C13A H13D 107.7
C14A C13A C12A 113.4(11)
C14A C13A H13C 108.9
C14A C13A H13D 108.9
C13A C14A H14C 109.1
C13A C14A H14D 109.1
H14C C14A H14D 107.8
C15A C14A C13A 112.7(11)
C15A C14A H14C 109.1
C15A C14A H14D 109.1
C14A C15A H15C 108.7
C14A C15A H15D 108.7
C14A C15A C16A 114.1(12)
H15C C15A H15D 107.6
C16A C15A H15C 108.7
C16A C15A H15D 108.7
C11A C16A C15A 107.4(11)
C11A C16A H16C 110.2
C11A C16A H16D 110.2
C15A C16A H16C 110.2
C15A C16A H16D 110.2
H16C C16A H16D 108.5
N2A C17A H17A 106.6
N2A C17A C18A 111.9(9)
N2A C17A C22A 111.9(10)
C18A C17A H17A 106.6
C22A C17A H17A 106.6
C22A C17A C18A 112.6(11)
C17A C18A H18C 109.7
C17A C18A H18D 109.7
C17A C18A C19A 110.0(10)
H18C C18A H18D 108.2
C19A C18A H18C 109.7
C19A C18A H18D 109.7
C18A C19A H19C 109.3
C18A C19A H19D 109.3
H19C C19A H19D 108.0
C20A C19A C18A 111.5(11)
C20A C19A H19C 109.3
C20A C19A H19D 109.3
C19A C20A H20C 109.5
C19A C20A H20D 109.5
C19A C20A C21A 110.7(11)
H20C C20A H20D 108.1
C21A C20A H20C 109.5
C21A C20A H20D 109.5
C20A C21A H21C 109.8
C20A C21A H21D 109.8
H21C C21A H21D 108.2
C22A C21A C20A 109.4(10)
C22A C21A H21C 109.8
C22A C21A H21D 109.8
C17A C22A C21A 112.2(11)
C17A C22A H22C 109.2
C17A C22A H22D 109.2
C21A C22A H22C 109.2
C21A C22A H22D 109.2
H22C C22A H22D 107.9

loop_
_geom_bond_atom_site_label_1
_geom_bond_atom_site_label_2
_geom_bond_distance
O1 C1 1.243(13)
O2 C5 1.194(12)
O3 C6 1.259(13)
O4 C10 1.214(13)
N1 C1 1.394(14)
N1 C10 1.400(14)
N1 C11 1.478(14)
N2 C5 1.440(14)
N2 C6 1.355(13)
N2 C17 1.456(14)
C1 C2 1.504(15)
C2 C3 1.333(15)
C2 C9 1.449(14)
C3 H3 0.9500
C3 C4 1.365(16)
C4 C5 1.495(14)
C4 C7 1.466(14)
C6 C7 1.480(15)
C7 C8 1.352(14)
C8 H8 0.9500
C8 C9 1.373(15)
C9 C10 1.460(15)
C11 H11 1.0000
C11 C12 1.612(15)
C11 C16 1.489(16)
C12 H12A 0.9900
C12 H12B 0.9900
C12 C13 1.533(16)
C13 H13A 0.9900
C13 H13B 0.9900
C13 C14 1.500(17)
C14 H14A 0.9900
C14 H14B 0.9900
C14 C15 1.523(15)
C15 H15A 0.9900
C15 H15B 0.9900
C15 C16 1.533(16)
C16 H16A 0.9900
C16 H16B 0.9900
C17 H17 1.0000
C17 C18 1.550(15)
C17 C22 1.557(14)
C18 H18A 0.9900
C18 H18B 0.9900
C18 C19 1.528(16)
C19 H19A 0.9900
C19 H19B 0.9900
C19 C20 1.528(15)
C20 H20A 0.9900
C20 H20B 0.9900
C20 C21 1.544(16)
C21 H21A 0.9900
C21 H21B 0.9900
C21 C22 1.529(15)
C22 H22A 0.9900
C22 H22B 0.9900
O1A C1A 1.201(15)
O2A C5A 1.206(14)
O3A C6A 1.200(14)
O4A C10A 1.235(16)
N1A C1A 1.375(17)
N1A C10A 1.391(17)
N1A C11A 1.521(17)
N2A C5A 1.378(15)
N2A C6A 1.434(16)
N2A C17A 1.469(16)
C1A C2A 1.554(18)
C2A C3A 1.410(19)
C2A C9A 1.312(19)
C3A H3A 0.9500
C3A C4A 1.417(17)
C4A C5A 1.507(18)
C4A C7A 1.344(17)
C6A C7A 1.520(17)
C7A C8A 1.361(18)
C8A H8A 0.9500
C8A C9A 1.416(18)
C9A C10A 1.511(19)
C11A H11A 1.0000
C11A C12A 1.432(19)
C11A C16A 1.535(18)
C12A H12C 0.9900
C12A H12D 0.9900
C12A C13A 1.520(18)
C13A H13C 0.9900
C13A H13D 0.9900
C13A C14A 1.503(19)
C14A H14C 0.9900
C14A H14D 0.9900
C14A C15A 1.47(2)
C15A H15C 0.9900
C15A H15D 0.9900
C15A C16A 1.565(19)
C16A H16C 0.9900
C16A H16D 0.9900
C17A H17A 1.0000
C17A C18A 1.528(18)
C17A C22A 1.484(17)
C18A H18C 0.9900
C18A H18D 0.9900
C18A C19A 1.538(18)
C19A H19C 0.9900
C19A H19D 0.9900
C19A C20A 1.493(18)
C20A H20C 0.9900
C20A H20D 0.9900
C20A C21A 1.578(19)
C21A H21C 0.9900
C21A H21D 0.9900
C21A C22A 1.539(18)
C22A H22C 0.9900
C22A H22D 0.9900

loop_
_geom_torsion_atom_site_label_1
_geom_torsion_atom_site_label_2
_geom_torsion_atom_site_label_3
_geom_torsion_atom_site_label_4
_geom_torsion
O1 C1 C2 C3 0.9(18)
O1 C1 C2 C9 179.1(10)
O3 C6 C7 C4 175.6(9)
O3 C6 C7 C8 -6.5(17)
N1 C1 C2 C3 -177.9(11)
N1 C1 C2 C9 0.3(11)
N1 C11 C12 C13 176.0(9)
N1 C11 C16 C15 -179.6(8)
N2 C6 C7 C4 4.6(10)
N2 C6 C7 C8 -177.5(10)
N2 C17 C18 C19 -179.8(8)
N2 C17 C22 C21 -178.6(9)
C1 N1 C10 O4 177.9(10)
C1 N1 C10 C9 3.8(11)
C1 N1 C11 C12 58.7(13)
C1 N1 C11 C16 -63.8(13)
C1 C2 C3 C4 178.2(10)
C1 C2 C9 C8 -178.9(9)
C1 C2 C9 C10 2.0(10)
C2 C3 C4 C5 -176.3(10)
C2 C3 C4 C7 -1.0(14)
C2 C9 C10 O4 -177.5(10)
C2 C9 C10 N1 -3.5(11)
C3 C2 C9 C8 -0.5(15)
C3 C2 C9 C10 -179.6(9)
C3 C4 C5 O2 -1.8(18)
C3 C4 C5 N2 176.9(10)
C3 C4 C7 C6 -179.8(9)
C3 C4 C7 C8 2.1(15)
C4 C7 C8 C9 -2.2(14)
C5 N2 C6 O3 -175.0(9)
C5 N2 C6 C7 -4.1(11)
C5 N2 C17 C18 67.1(12)
C5 N2 C17 C22 -59.9(12)
C5 C4 C7 C6 -3.5(10)
C5 C4 C7 C8 178.4(9)
C6 N2 C5 O2 -179.5(10)
C6 N2 C5 C4 1.8(11)
C6 N2 C17 C18 -113.0(10)
C6 N2 C17 C22 120.0(10)
C6 C7 C8 C9 -179.8(9)
C7 C4 C5 O2 -177.5(9)
C7 C4 C5 N2 1.2(10)
C7 C8 C9 C2 1.4(13)
C7 C8 C9 C10 -179.7(10)
C8 C9 C10 O4 3.5(17)
C8 C9 C10 N1 177.4(10)
C9 C2 C3 C4 0.3(15)
C10 N1 C1 O1 178.7(10)
C10 N1 C1 C2 -2.6(11)
C10 N1 C11 C12 -122.3(10)
C10 N1 C11 C16 115.3(10)
C11 N1 C1 O1 -2.2(17)
C11 N1 C1 C2 176.5(9)
C11 N1 C10 O4 -1.3(16)
C11 N1 C10 C9 -175.3(8)
C11 C12 C13 C14 58.4(12)
C12 C11 C16 C15 59.1(11)
C12 C13 C14 C15 -57.2(12)
C13 C14 C15 C16 53.5(12)
C14 C15 C16 C11 -55.1(11)
C16 C11 C12 C13 -60.4(11)
C17 N2 C5 O2 0.4(16)
C17 N2 C5 C4 -178.3(8)
C17 N2 C6 O3 5.1(15)
C17 N2 C6 C7 176.0(8)
C17 C18 C19 C20 53.9(12)
C18 C17 C22 C21 55.9(12)
C18 C19 C20 C21 -55.9(13)
C19 C20 C21 C22 56.6(12)
C20 C21 C22 C17 -56.2(11)
C22 C17 C18 C19 -54.0(12)
O1A C1A C2A C3A 6(2)
O1A C1A C2A C9A 178.7(13)
O3A C6A C7A C4A -176.8(12)
O3A C6A C7A C8A 2(2)
N1A C1A C2A C3A -177.5(12)
N1A C1A C2A C9A -4.9(14)
N1A C11A C12A C13A 177.0(11)
N1A C11A C16A C15A -176.9(11)
N2A C6A C7A C4A 1.8(13)
N2A C6A C7A C8A -179.4(12)
N2A C17A C18A C19A 177.4(10)
N2A C17A C22A C21A -177.3(10)
C1A N1A C10A O4A 177.5(12)
C1A N1A C10A C9A -2.0(14)
C1A N1A C11A C12A 113.2(13)
C1A N1A C11A C16A -114.7(13)
C1A C2A C3A C4A 175.6(11)
C1A C2A C9A C8A -179.1(12)
C1A C2A C9A C10A 3.7(15)
C2A C3A C4A C5A -176.3(11)
C2A C3A C4A C7A -2.3(18)
C2A C9A C10A O4A 179.2(13)
C2A C9A C10A N1A -1.3(14)
C3A C2A C9A C8A -6(2)
C3A C2A C9A C10A 176.6(11)
C3A C4A C5A O2A -3(2)
C3A C4A C5A N2A 178.4(11)
C3A C4A C7A C6A -178.2(11)
C3A C4A C7A C8A 3(2)
C4A C7A C8A C9A -4.5(18)
C5A N2A C6A O3A 179.1(12)
C5A N2A C6A C7A 0.5(12)
C5A N2A C17A C18A 66.2(14)
C5A N2A C17A C22A -61.3(15)
C5A C4A C7A C6A -3.3(14)
C5A C4A C7A C8A 177.8(11)
C6A N2A C5A O2A 178.6(11)
C6A N2A C5A C4A -2.4(12)
C6A N2A C17A C18A -111.6(12)
C6A N2A C17A C22A 120.9(12)
C6A C7A C8A C9A 176.9(11)
C7A C4A C5A O2A -177.3(12)
C7A C4A C5A N2A 3.7(14)
C7A C8A C9A C2A 6.2(19)
C7A C8A C9A C10A -177.3(13)
C8A C9A C10A O4A 2(2)
C8A C9A C10A N1A -178.2(12)
C9A C2A C3A C4A 3.9(18)
C10A N1A C1A O1A -179.8(13)
C10A N1A C1A C2A 4.0(13)
C10A N1A C11A C12A -72.7(16)
C10A N1A C11A C16A 59.5(17)
C11A N1A C1A O1A -5(2)
C11A N1A C1A C2A 179.1(10)
C11A N1A C10A O4A 3(2)
C11A N1A C10A C9A -176.5(11)
C11A C12A C13A C14A -48.5(16)
C12A C11A C16A C15A -49.1(17)
C12A C13A C14A C15A 51.4(17)
C13A C14A C15A C16A -53.1(16)
C14A C15A C16A C11A 49.3(16)
C16A C11A C12A C13A 49.8(16)
C17A N2A C5A O2A 0.6(18)
C17A N2A C5A C4A 179.6(10)
C17A N2A C6A O3A -2.7(18)
C17A N2A C6A C7A 178.7(9)
C17A C18A C19A C20A 56.9(14)
C18A C17A C22A C21A 55.6(15)
C18A C19A C20A C21A -57.6(14)
C19A C20A C21A C22A 55.4(15)
C20A C21A C22A C17A -54.2(15)
C22A C17A C18A C19A -55.5(14)

loop_
_twin_individual_id
_twin_individual_mass_fraction_refined
1 0.597(4)
2 0.403(4)
